data_8106295
loop_
_publ_author_name
'Li, Dongmi'
'Wang, Tingting'
'Geng, Lin'

_publ_section_title
;
 Crystal structure of 6-chloro-N-methylpyrimidin-4-amine, C5H6ClN3
;
_journal_issue 5
_journal_name_full 'Zeitschrift f\"ur Kristallographie - New Crystal Structures'
_journal_page_first 787
_journal_page_last 788
_journal_paper_doi 10.1515/ncrs-2017-0399
_journal_volume 233
_journal_year 2018
_chemical_formula_moiety 'C5 H6 Cl N3'
_chemical_formula_sum 'C5 H6 Cl N3'
_chemical_formula_weight 143.58
_space_group_crystal_system monoclinic
_space_group_IT_number 14
_space_group_name_Hall '-P 2ybc'
_space_group_name_H-M_alt 'P 1 21/c 1'
_atom_sites_solution_hydrogens geom
_atom_sites_solution_primary dual
_cell_angle_alpha 90
_cell_angle_beta 94.901(5)
_cell_angle_gamma 90
_cell_formula_units_Z 4
_cell_length_a 3.8335(2)
_cell_length_b 11.1158(7)
_cell_length_c 15.4294(7)
_cell_measurement_reflns_used 1582
_cell_measurement_temperature 293
_cell_measurement_theta_max 26.0780
_cell_measurement_theta_min 3.8880
_cell_volume 655.08(6)
_computing_cell_refinement 'CrysAlisPro 1.171.38.41r (Rigaku OD, 2015)'
_computing_data_collection 'CrysAlisPro 1.171.38.41r (Rigaku OD, 2015)'
_computing_data_reduction 'CrysAlisPro 1.171.38.41r (Rigaku OD, 2015)'
_computing_molecular_graphics 'Olex2 (Dolomanov et al., 2009)'
_computing_publication_material 'Olex2 (Dolomanov et al., 2009)'
_computing_structure_refinement 'ShelXL (Sheldrick, 2015)'
_computing_structure_solution 'ShelXT (Sheldrick, 2015)'
_diffrn_ambient_temperature 293.0
_diffrn_detector 'CCD plate'
_diffrn_detector_area_resol_mean 8.0584
_diffrn_detector_type EosS2
_diffrn_measured_fraction_theta_full 0.987
_diffrn_measured_fraction_theta_max 0.987
_diffrn_measurement_details
;
List of Runs (angles in degrees, time in seconds):
  # Type    Start    End  Width  t~exp~   \w     \q     \k     \f   Frames
--------------------------------------------------------------------------
  1  \w    -20.00  26.00   1.00    3.00    --  -12.53 -99.00  60.00   46
  2  \w    -85.00 -35.00   1.00    3.00    --  -12.53-178.00 -30.00   50
  3  \w    -39.00  55.00   1.00    3.00    --  -12.53  77.00 -60.00   94
  4  \w    -82.00   6.00   1.00    3.00    --  -12.53 -38.00-180.00   88
;
_diffrn_measurement_device 'four-circle diffractometer'
_diffrn_measurement_device_type 'SuperNova, Single source at offset, EosS2'
_diffrn_measurement_method '\w scans'
_diffrn_orient_matrix_type 'CrysAlisPro convention (1999,Acta A55,543-557)'
_diffrn_orient_matrix_UB_11 -0.0922631000
_diffrn_orient_matrix_UB_12 0.0490589000
_diffrn_orient_matrix_UB_13 0.0165465000
_diffrn_orient_matrix_UB_21 -0.0032819000
_diffrn_orient_matrix_UB_22 0.0290306000
_diffrn_orient_matrix_UB_23 -0.0409875000
_diffrn_orient_matrix_UB_31 -0.1611527000
_diffrn_orient_matrix_UB_32 -0.0287015000
_diffrn_orient_matrix_UB_33 -0.0131876000
_diffrn_radiation_monochromator mirror
_diffrn_radiation_probe x-ray
_diffrn_radiation_type MoK\a
_diffrn_radiation_wavelength 0.71073
_diffrn_reflns_av_R_equivalents 0.0196
_diffrn_reflns_av_unetI/netI 0.0273
_diffrn_reflns_limit_h_max 4
_diffrn_reflns_limit_h_min -4
_diffrn_reflns_limit_k_max 13
_diffrn_reflns_limit_k_min -10
_diffrn_reflns_limit_l_max 18
_diffrn_reflns_limit_l_min -18
_diffrn_reflns_number 3522
_diffrn_reflns_theta_full 25.491
_diffrn_reflns_theta_max 25.491
_diffrn_reflns_theta_min 3.666
_diffrn_source 'micro-focus sealed X-ray tube'
_diffrn_source_type 'SuperNova (Mo) X-ray Source'
_exptl_absorpt_coefficient_mu 0.487
_exptl_absorpt_correction_T_max 1.00000
_exptl_absorpt_correction_T_min 0.86568
_exptl_absorpt_correction_type multi-scan
_exptl_absorpt_process_details
;
CrysAlisPro 1.171.38.41r (Rigaku Oxford Diffraction, 2015)
Empirical absorption correction using spherical harmonics,
 implemented in SCALE3 ABSPACK scaling algorithm.
;
_exptl_crystal_colour 'clear light colourless'
_exptl_crystal_colour_lustre clear
_exptl_crystal_colour_modifier light
_exptl_crystal_colour_primary colourless
_exptl_crystal_density_diffrn 1.456
_exptl_crystal_density_method 'not measured'
_exptl_crystal_description block
_exptl_crystal_F_000 296
_exptl_crystal_size_max 0.28
_exptl_crystal_size_mid 0.24
_exptl_crystal_size_min 0.21
_refine_diff_density_max 0.169
_refine_diff_density_min -0.175
_refine_diff_density_rms 0.039
_refine_ls_extinction_coef .
_refine_ls_extinction_method none
_refine_ls_goodness_of_fit_ref 1.053
_refine_ls_hydrogen_treatment constr
_refine_ls_matrix_type full
_refine_ls_number_parameters 83
_refine_ls_number_reflns 1208
_refine_ls_number_restraints 0
_refine_ls_restrained_S_all 1.053
_refine_ls_R_factor_all 0.0509
_refine_ls_R_factor_gt 0.0388
_refine_ls_shift/su_max 0.000
_refine_ls_shift/su_mean 0.000
_refine_ls_structure_factor_coef Fsqd
_refine_ls_weighting_details 'w=1/[\s^2^(Fo^2^)+(0.0418P)^2^+0.1378P] where P=(Fo^2^+2Fc^2^)/3'
_refine_ls_weighting_scheme calc
_refine_ls_wR_factor_gt 0.0896
_refine_ls_wR_factor_ref 0.0960
_reflns_Friedel_coverage 0.000
_reflns_number_gt 982
_reflns_number_total 1208
_reflns_threshold_expression 'I > 2\s(I)'
_cod_data_source_file suppl_ncrs-2017-0399_suppl.cif
_cod_data_source_block exp_136
_cod_original_cell_volume 655.07(6)
_cod_database_code 8106295
_shelx_space_group_comment
;
The symmetry employed for this shelxl refinement is uniquely defined
by the following loop, which should always be used as a source of
symmetry information in preference to the above space-group names.
They are only intended as comments.
;
_reflns_odcompleteness_completeness 99.58
_reflns_odcompleteness_iscentric 1
_reflns_odcompleteness_theta 24.66
_olex2_refinement_description
;
1. Fixed Uiso
 At 1.2 times of:
  All C(H) groups, All N(H) groups
 At 1.5 times of:
  All C(H,H,H) groups
2.a Aromatic/amide H refined with riding coordinates:
 N3(H3), C1(H1), C3(H3a)
2.b Idealised Me refined as rotating group:
 C5(H5a,H5b,H5c)
;
_olex2_submission_special_instructions 'No special instructions were received'
_oxdiff_exptl_absorpt_empirical_details
;
Empirical correction (ABSPACK) includes:
- Absorption correction using spherical harmonics
- Frame scaling
;
_oxdiff_exptl_absorpt_empirical_full_max 1.251
_oxdiff_exptl_absorpt_empirical_full_min 0.772

loop_
_space_group_symop_operation_xyz
'x, y, z'
'-x, y+1/2, -z+1/2'
'-x, -y, -z'
'x, -y-1/2, z-1/2'

loop_
_atom_site_label
_atom_site_type_symbol
_atom_site_fract_x
_atom_site_fract_y
_atom_site_fract_z
_atom_site_U_iso_or_equiv
_atom_site_adp_type
_atom_site_occupancy
_atom_site_site_symmetry_order
_atom_site_calc_flag
_atom_site_refinement_flags_posn
_atom_site_refinement_flags_adp
_atom_site_refinement_flags_occupancy
_atom_site_disorder_assembly
_atom_site_disorder_group
Cl1 Cl 0.51357(17) 0.54368(6) 0.86351(3) 0.0636(3) Uani 1 1 d . . . . .
N1 N 0.8816(5) 0.44206(15) 0.60916(11) 0.0469(4) Uani 1 1 d . . . . .
N2 N 0.7316(5) 0.39042(16) 0.75215(11) 0.0525(5) Uani 1 1 d . . . . .
N3 N 0.8242(5) 0.63451(16) 0.55638(10) 0.0509(5) Uani 1 1 d . . . . .
H3 H 0.9070 0.6071 0.5102 0.061 Uiso 1 1 calc R . . . .
C1 C 0.8454(6) 0.3676(2) 0.67434(14) 0.0523(6) Uani 1 1 d . . . . .
H1 H 0.9078 0.2881 0.6648 0.063 Uiso 1 1 calc R . . . .
C2 C 0.6483(5) 0.5060(2) 0.76228(13) 0.0454(5) Uani 1 1 d . . . . .
C3 C 0.6649(5) 0.59374(18) 0.70129(12) 0.0435(5) Uani 1 1 d . . . . .
H3A H 0.5985 0.6726 0.7116 0.052 Uiso 1 1 calc R . . . .
C4 C 0.7879(5) 0.55855(18) 0.62193(12) 0.0414(5) Uani 1 1 d . . . . .
C5 C 0.7318(7) 0.7604(2) 0.55876(15) 0.0613(6) Uani 1 1 d . . . . .
H5A H 0.7848 0.7983 0.5055 0.092 Uiso 1 1 calc GR . . . .
H5B H 0.8633 0.7985 0.6069 0.092 Uiso 1 1 calc GR . . . .
H5C H 0.4861 0.7681 0.5654 0.092 Uiso 1 1 calc GR . . . .

loop_
_atom_site_aniso_label
_atom_site_aniso_U_11
_atom_site_aniso_U_22
_atom_site_aniso_U_33
_atom_site_aniso_U_23
_atom_site_aniso_U_13
_atom_site_aniso_U_12
Cl1 0.0844(5) 0.0604(4) 0.0480(4) -0.0056(3) 0.0183(3) -0.0059(3)
N1 0.0565(10) 0.0379(10) 0.0463(9) -0.0048(8) 0.0052(8) 0.0017(8)
N2 0.0669(12) 0.0414(11) 0.0499(10) -0.0008(8) 0.0086(9) -0.0027(9)
N3 0.0691(12) 0.0432(10) 0.0412(9) -0.0003(8) 0.0094(8) 0.0090(9)
C1 0.0634(14) 0.0362(12) 0.0572(13) -0.0045(10) 0.0046(11) 0.0002(10)
C2 0.0446(11) 0.0486(13) 0.0431(11) -0.0061(10) 0.0039(9) -0.0070(9)
C3 0.0478(11) 0.0367(11) 0.0459(11) -0.0055(9) 0.0036(9) -0.0011(9)
C4 0.0403(11) 0.0416(12) 0.0411(11) -0.0039(9) -0.0031(9) -0.0011(9)
C5 0.0765(16) 0.0492(14) 0.0588(14) 0.0065(11) 0.0093(12) 0.0114(12)

loop_
_atom_type_symbol
_atom_type_description
_atom_type_scat_dispersion_real
_atom_type_scat_dispersion_imag
_atom_type_scat_source
C C 0.0033 0.0016 'International Tables Vol C Tables 4.2.6.8 and 6.1.1.4'
H H 0.0000 0.0000 'International Tables Vol C Tables 4.2.6.8 and 6.1.1.4'
Cl Cl 0.1484 0.1585 'International Tables Vol C Tables 4.2.6.8 and 6.1.1.4'
N N 0.0061 0.0033 'International Tables Vol C Tables 4.2.6.8 and 6.1.1.4'

loop_
_geom_angle_atom_site_label_1
_geom_angle_atom_site_label_2
_geom_angle_atom_site_label_3
_geom_angle
_geom_angle_site_symmetry_1
_geom_angle_site_symmetry_3
C1 N1 C4 116.10(19) . .
C2 N2 C1 112.80(18) . .
C4 N3 H3 118.2 . .
C4 N3 C5 123.53(18) . .
C5 N3 H3 118.2 . .
N1 C1 N2 129.0(2) . .
N1 C1 H1 115.5 . .
N2 C1 H1 115.5 . .
N2 C2 Cl1 115.44(16) . .
N2 C2 C3 125.64(19) . .
C3 C2 Cl1 118.92(17) . .
C2 C3 H3A 121.9 . .
C2 C3 C4 116.23(19) . .
C4 C3 H3A 121.9 . .
N1 C4 C3 120.20(19) . .
N3 C4 N1 116.49(18) . .
N3 C4 C3 123.30(19) . .
N3 C5 H5A 109.5 . .
N3 C5 H5B 109.5 . .
N3 C5 H5C 109.5 . .
H5A C5 H5B 109.5 . .
H5A C5 H5C 109.5 . .
H5B C5 H5C 109.5 . .

loop_
_geom_bond_atom_site_label_1
_geom_bond_atom_site_label_2
_geom_bond_distance
_geom_bond_site_symmetry_2
Cl1 C2 1.738(2) .
N1 C1 1.319(3) .
N1 C4 1.363(2) .
N2 C1 1.336(3) .
N2 C2 1.336(3) .
N3 H3 0.8600 .
N3 C4 1.334(3) .
N3 C5 1.445(3) .
C1 H1 0.9300 .
C2 C3 1.361(3) .
C3 H3A 0.9300 .
C3 C4 1.405(3) .
C5 H5A 0.9600 .
C5 H5B 0.9600 .
C5 H5C 0.9600 .

loop_
_geom_torsion_atom_site_label_1
_geom_torsion_atom_site_label_2
_geom_torsion_atom_site_label_3
_geom_torsion_atom_site_label_4
_geom_torsion
_geom_torsion_site_symmetry_1
_geom_torsion_site_symmetry_2
_geom_torsion_site_symmetry_3
_geom_torsion_site_symmetry_4
Cl1 C2 C3 C4 177.72(14) . . . .
N2 C2 C3 C4 -1.4(3) . . . .
C1 N1 C4 N3 179.90(17) . . . .
C1 N1 C4 C3 0.7(3) . . . .
C1 N2 C2 Cl1 -177.67(14) . . . .
C1 N2 C2 C3 1.5(3) . . . .
C2 N2 C1 N1 -0.4(3) . . . .
C2 C3 C4 N1 0.2(3) . . . .
C2 C3 C4 N3 -178.94(18) . . . .
C4 N1 C1 N2 -0.6(3) . . . .
C5 N3 C4 N1 179.00(19) . . . .
C5 N3 C4 C3 -1.8(3) . . . .
